data_7013191
loop_
_publ_author_name
'Kang, Youngjin'
'Lee, Junghyun'
'Song, Datong'
'Wang, Suning'

_publ_section_title
;
 Platinum(ii) diimine complexes of acetylides containing 7-azaindolyl
 and 2,2?-dipyridylamino functional groupsElectronic supplementary
 information (ESI) available: emission spectra of 1?4 in the solid
 state at 298 and 77 K; structures and packing diagrams of 1 and 4. See
 http://www.rsc.org/suppdata/dt/b3/b305408j/
;
_journal_issue 18
_journal_name_full 'Dalton Transactions'
_journal_page_first 3493
_journal_paper_doi 10.1039/b305408j
_journal_year 2003
_chemical_formula_sum 'C52 H41 Cl2 N8 Pt'
_chemical_formula_weight 1043.93
_space_group_IT_number 2
_symmetry_cell_setting triclinic
_symmetry_space_group_name_Hall '-P 1'
_symmetry_space_group_name_H-M 'P -1'
_atom_sites_solution_hydrogens geom
_atom_sites_solution_primary direct
_atom_sites_solution_secondary difmap
_audit_creation_method SHELXL-97
_cell_angle_alpha 70.846(4)
_cell_angle_beta 81.790(5)
_cell_angle_gamma 72.416(6)
_cell_formula_units_Z 2
_cell_length_a 10.154(3)
_cell_length_b 13.057(3)
_cell_length_c 19.080(5)
_cell_measurement_temperature 293(2)
_cell_volume 2275.3(10)
_computing_structure_refinement 'SHELXL-97 (Sheldrick, 1997)'
_computing_structure_solution 'SHELXS-97 (Sheldrick, 1990)'
_diffrn_ambient_temperature 293(2)
_diffrn_measured_fraction_theta_full 0.841
_diffrn_measured_fraction_theta_max 0.841
_diffrn_radiation_monochromator graphite
_diffrn_radiation_source 'fine-focus sealed tube'
_diffrn_radiation_type MoK\a
_diffrn_radiation_wavelength 0.71073
_diffrn_reflns_av_R_equivalents 0.0549
_diffrn_reflns_av_sigmaI/netI 0.2606
_diffrn_reflns_limit_h_max 13
_diffrn_reflns_limit_h_min -10
_diffrn_reflns_limit_k_max 15
_diffrn_reflns_limit_k_min -16
_diffrn_reflns_limit_l_max 23
_diffrn_reflns_limit_l_min -25
_diffrn_reflns_number 13823
_diffrn_reflns_theta_full 28.26
_diffrn_reflns_theta_max 28.26
_diffrn_reflns_theta_min 2.85
_exptl_absorpt_coefficient_mu 3.247
_exptl_absorpt_correction_T_max 0.81
_exptl_absorpt_correction_T_min 1.00
_exptl_absorpt_correction_type empirical
_exptl_crystal_density_diffrn 1.524
_exptl_crystal_density_method 'not measured'
_exptl_crystal_F_000 1042
_exptl_crystal_size_max 0.2
_exptl_crystal_size_mid 0.1
_exptl_crystal_size_min 0.05
_refine_diff_density_max 1.758
_refine_diff_density_min -1.344
_refine_diff_density_rms 0.143
_refine_ls_extinction_method none
_refine_ls_goodness_of_fit_ref 0.850
_refine_ls_hydrogen_treatment mixed
_refine_ls_matrix_type full
_refine_ls_number_parameters 553
_refine_ls_number_reflns 9491
_refine_ls_number_restraints 0
_refine_ls_restrained_S_all 0.850
_refine_ls_R_factor_all 0.1722
_refine_ls_R_factor_gt 0.0589
_refine_ls_shift/su_max 0.001
_refine_ls_shift/su_mean 0.000
_refine_ls_structure_factor_coef Fsqd
_refine_ls_weighting_details 'calc w=1/[\s^2^(Fo^2^)+(0.0464P)^2^+0.0000P] where P=(Fo^2^+2Fc^2^)/3'
_refine_ls_weighting_scheme calc
_refine_ls_wR_factor_gt 0.1171
_refine_ls_wR_factor_ref 0.1437
_reflns_number_gt 3924
_reflns_number_total 9491
_reflns_threshold_expression >2sigma(I)
_cod_data_source_file b305408j.txt
_cod_data_source_block compound_4
_cod_original_cell_volume 2275.4(10)
_cod_original_sg_symbol_H-M P-1
_cod_database_code 7013191

loop_
_symmetry_equiv_pos_as_xyz
'x, y, z'
'-x, -y, -z'

loop_
_atom_site_label
_atom_site_type_symbol
_atom_site_fract_x
_atom_site_fract_y
_atom_site_fract_z
_atom_site_U_iso_or_equiv
_atom_site_adp_type
_atom_site_occupancy
_atom_site_symmetry_multiplicity
_atom_site_calc_flag
_atom_site_refinement_flags
_atom_site_disorder_assembly
_atom_site_disorder_group
Pt1 Pt -0.91509(5) 1.08571(4) -0.92986(3) 0.04242(16) Uani 1 1 d . . .
Cl1 Cl 0.1298(5) 0.2002(4) -0.4592(3) 0.1263(16) Uani 1 1 d . . .
Cl2 Cl -0.1231(5) 0.2569(4) -0.3726(3) 0.1287(17) Uani 1 1 d . . .
N1 N -1.0920(9) 1.1642(8) -0.9886(5) 0.043(2) Uani 1 1 d . . .
N2 N -1.0317(9) 0.9725(8) -0.8794(5) 0.046(2) Uani 1 1 d . . .
N3 N -0.3594(12) 1.5800(9) -1.1757(5) 0.066(3) Uani 1 1 d . . .
N4 N -0.5952(11) 1.6639(8) -1.1854(5) 0.060(3) Uani 1 1 d . . .
N5 N -0.6456(12) 1.8226(10) -1.2845(6) 0.080(4) Uani 1 1 d . . .
N6 N -0.2437(12) 0.5582(9) -0.4750(7) 0.083(4) Uani 1 1 d . . .
N7 N -0.3339(10) 0.6161(9) -0.5929(6) 0.065(3) Uani 1 1 d . . .
N8 N -0.1560(12) 0.5619(9) -0.6758(6) 0.072(3) Uani 1 1 d . . .
C1 C -1.1200(13) 1.2592(11) -1.0416(7) 0.067(4) Uani 1 1 d . . .
H1A H -1.0549 1.3002 -1.0570 0.081 Uiso 1 1 calc R . .
C2 C -1.2484(15) 1.3015(12) -1.0763(7) 0.077(4) Uani 1 1 d . . .
H2A H -1.2645 1.3680 -1.1156 0.092 Uiso 1 1 calc R . .
C3 C -1.3452(13) 1.2479(13) -1.0538(8) 0.072(4) Uani 1 1 d . . .
H3A H -1.4286 1.2765 -1.0772 0.086 Uiso 1 1 calc R . .
C4 C -1.3224(12) 1.1488(12) -0.9950(7) 0.058(3) Uani 1 1 d . . .
C5 C -1.4187(12) 1.0795(14) -0.9634(8) 0.072(4) Uani 1 1 d . . .
H5A H -1.5065 1.1036 -0.9818 0.087 Uiso 1 1 calc R . .
C6 C -1.3843(15) 0.9850(13) -0.9100(8) 0.075(4) Uani 1 1 d . . .
H6A H -1.4491 0.9440 -0.8915 0.090 Uiso 1 1 calc R . .
C7 C -1.2558(13) 0.9430(12) -0.8798(7) 0.056(3) Uani 1 1 d . . .
C8 C -1.2151(15) 0.8460(12) -0.8238(8) 0.069(4) Uani 1 1 d . . .
H8A H -1.2762 0.8019 -0.8040 0.083 Uiso 1 1 calc R . .
C9 C -1.0897(17) 0.8118(11) -0.7961(7) 0.074(4) Uani 1 1 d . . .
H9A H -1.0644 0.7446 -0.7579 0.089 Uiso 1 1 calc R . .
C10 C -0.9983(13) 0.8768(10) -0.8244(7) 0.060(4) Uani 1 1 d . . .
H10A H -0.9117 0.8530 -0.8047 0.072 Uiso 1 1 calc R . .
C11 C -1.1598(11) 1.0074(10) -0.9068(6) 0.045(3) Uani 1 1 d . . .
C12 C -1.1942(11) 1.1108(10) -0.9657(6) 0.046(3) Uani 1 1 d . . .
C13 C -0.8263(11) 1.2000(10) -0.9828(6) 0.049(3) Uani 1 1 d . . .
C14 C -0.7785(12) 1.2779(11) -1.0193(7) 0.061(4) Uani 1 1 d . . .
C15 C -0.7269(11) 1.3753(9) -1.0625(7) 0.049(3) Uani 1 1 d . . .
C16 C -0.6733(11) 1.4312(10) -1.0280(6) 0.056(3) Uani 1 1 d . . .
H16A H -0.6673 1.4057 -0.9767 0.067 Uiso 1 1 calc R . .
C17 C -0.6283(12) 1.5254(10) -1.0694(7) 0.062(4) Uani 1 1 d . . .
H17A H -0.5941 1.5625 -1.0451 0.075 Uiso 1 1 calc R . .
C18 C -0.6334(12) 1.5642(10) -1.1448(6) 0.050(3) Uani 1 1 d . . .
C19 C -0.6820(14) 1.5065(10) -1.1783(7) 0.073(4) Uani 1 1 d . . .
H19A H -0.6833 1.5299 -1.2298 0.088 Uiso 1 1 calc R . .
C20 C -0.7285(13) 1.4163(10) -1.1392(7) 0.068(4) Uani 1 1 d . . .
H20A H -0.7626 1.3807 -1.1646 0.082 Uiso 1 1 calc R . .
C21 C -0.4636(15) 1.6728(11) -1.1801(6) 0.058(3) Uani 1 1 d . . .
C22 C -0.4433(18) 1.7710(11) -1.1760(7) 0.078(5) Uani 1 1 d . . .
H22A H -0.5183 1.8335 -1.1770 0.094 Uiso 1 1 calc R . .
C23 C -0.313(2) 1.7754(15) -1.1704(9) 0.102(6) Uani 1 1 d . . .
H23A H -0.2990 1.8415 -1.1683 0.122 Uiso 1 1 calc R . .
C24 C -0.201(2) 1.6823(17) -1.1679(8) 0.100(6) Uani 1 1 d . . .
H24A H -0.1115 1.6843 -1.1654 0.120 Uiso 1 1 calc R . .
C25 C -0.2294(14) 1.5882(16) -1.1692(9) 0.103(6) Uani 1 1 d . . .
H25A H -0.1556 1.5241 -1.1655 0.123 Uiso 1 1 calc R . .
C26 C -0.6929(14) 1.7562(11) -1.2261(7) 0.057(3) Uani 1 1 d . . .
C27 C -0.8292(16) 1.7750(11) -1.2038(8) 0.078(4) Uani 1 1 d . . .
H27A H -0.8563 1.7250 -1.1608 0.094 Uiso 1 1 calc R . .
C28 C -0.9282(16) 1.8663(13) -1.2434(9) 0.083(5) Uani 1 1 d . . .
H28A H -1.0219 1.8789 -1.2295 0.099 Uiso 1 1 calc R . .
C29 C -0.879(2) 1.9364(12) -1.3038(9) 0.107(6) Uani 1 1 d . . .
H29A H -0.9393 2.0008 -1.3327 0.128 Uiso 1 1 calc R . .
C30 C -0.734(2) 1.9099(14) -1.3226(9) 0.106(6) Uani 1 1 d . . .
H30A H -0.7020 1.9583 -1.3646 0.127 Uiso 1 1 calc R . .
C31 C -0.7641(12) 0.9941(10) -0.8616(7) 0.053(3) Uani 1 1 d . . .
C32 C -0.6848(13) 0.9312(11) -0.8154(7) 0.058(4) Uani 1 1 d . . .
C33 C -0.5955(11) 0.8535(11) -0.7589(6) 0.048(3) Uani 1 1 d . . .
C34 C -0.5227(13) 0.8874(10) -0.7178(7) 0.064(4) Uani 1 1 d . . .
H34A H -0.5327 0.9638 -0.7271 0.076 Uiso 1 1 calc R . .
C35 C -0.4374(12) 0.8110(11) -0.6642(6) 0.060(3) Uani 1 1 d . . .
H35A H -0.3885 0.8363 -0.6387 0.072 Uiso 1 1 calc R . .
C36 C -0.4222(12) 0.6996(10) -0.6474(7) 0.053(3) Uani 1 1 d . . .
C37 C -0.4914(12) 0.6663(10) -0.6883(7) 0.058(3) Uani 1 1 d . . .
H37A H -0.4810 0.5899 -0.6792 0.070 Uiso 1 1 calc R . .
C38 C -0.5772(12) 0.7446(11) -0.7435(7) 0.061(3) Uani 1 1 d . . .
H38A H -0.6231 0.7190 -0.7703 0.073 Uiso 1 1 calc R . .
C39 C -0.256(2) 0.5598(14) -0.4042(10) 0.116(7) Uani 1 1 d . . .
H39A H -0.1808 0.5215 -0.3741 0.139 Uiso 1 1 calc R . .
C40 C -0.374(3) 0.6158(17) -0.3764(9) 0.119(7) Uani 1 1 d . . .
H40A H -0.3830 0.6089 -0.3260 0.143 Uiso 1 1 calc R . .
C41 C -0.478(2) 0.6806(15) -0.4191(10) 0.117(6) Uani 1 1 d . . .
H41A H -0.5555 0.7251 -0.4007 0.141 Uiso 1 1 calc R . .
C42 C -0.4668(16) 0.6802(12) -0.4917(8) 0.089(5) Uani 1 1 d . . .
H42A H -0.5398 0.7230 -0.5225 0.107 Uiso 1 1 calc R . .
C43 C -0.3497(16) 0.6174(11) -0.5191(8) 0.068(4) Uani 1 1 d . . .
C44 C -0.2311(13) 0.5277(11) -0.6151(8) 0.056(3) Uani 1 1 d . . .
C45 C -0.2173(16) 0.4198(13) -0.5756(8) 0.090(5) Uani 1 1 d . . .
H45A H -0.2683 0.3987 -0.5313 0.108 Uiso 1 1 calc R . .
C46 C -0.119(2) 0.3389(13) -0.6060(12) 0.115(7) Uani 1 1 d . . .
H46A H -0.1054 0.2620 -0.5832 0.138 Uiso 1 1 calc R . .
C47 C -0.045(2) 0.378(2) -0.6690(11) 0.117(7) Uani 1 1 d . . .
H47A H 0.0214 0.3267 -0.6889 0.140 Uiso 1 1 calc R . .
C48 C -0.0655(18) 0.4836(17) -0.7017(11) 0.109(6) Uani 1 1 d . . .
H48A H -0.0145 0.5068 -0.7455 0.131 Uiso 1 1 calc R . .
C49 C 0.0174(15) 0.3000(13) -0.4239(8) 0.102(5) Uani 1 1 d . . .
H49A H -0.0166 0.3675 -0.4645 0.122 Uiso 1 1 calc R . .
H49B H 0.0669 0.3193 -0.3923 0.122 Uiso 1 1 calc R . .
C50 C 0.2108(14) 0.0662(11) -0.6211(8) 0.091(5) Uiso 1 1 d . . .
H50A H 0.1588 0.1183 -0.6627 0.137 Uiso 1 1 calc R . .
H50B H 0.1519 0.0603 -0.5767 0.137 Uiso 1 1 calc R . .
H50C H 0.2461 -0.0065 -0.6288 0.137 Uiso 1 1 calc R . .
C51 C 0.3152(15) 0.1027(12) -0.6142(8) 0.094(5) Uiso 1 1 d . . .
H51A H 0.2764 0.1782 -0.6099 0.113 Uiso 1 1 calc R . .
H51B H 0.3709 0.1098 -0.6603 0.113 Uiso 1 1 calc R . .
C52 C 0.4326(14) 0.0232(11) -0.5386(7) 0.090(4) Uiso 1 1 d . . .
H52A H 0.4823 -0.0347 -0.5615 0.108 Uiso 1 1 calc R . .
H52B H 0.3646 -0.0098 -0.5053 0.108 Uiso 1 1 calc R . .

loop_
_atom_site_aniso_label
_atom_site_aniso_U_11
_atom_site_aniso_U_22
_atom_site_aniso_U_33
_atom_site_aniso_U_23
_atom_site_aniso_U_13
_atom_site_aniso_U_12
Pt1 0.0331(2) 0.0432(3) 0.0488(3) -0.0070(2) -0.0076(2) -0.01226(19)
Cl1 0.121(4) 0.098(3) 0.145(4) -0.027(3) -0.005(3) -0.021(3)
Cl2 0.105(3) 0.129(4) 0.123(4) -0.005(3) 0.001(3) -0.030(3)
N1 0.041(6) 0.043(6) 0.043(6) -0.008(5) -0.018(5) -0.006(5)
N2 0.036(5) 0.048(6) 0.057(7) -0.022(6) 0.001(5) -0.010(5)
N3 0.078(8) 0.067(8) 0.056(7) -0.020(6) 0.002(7) -0.024(7)
N4 0.073(8) 0.046(7) 0.060(7) -0.008(6) 0.000(6) -0.027(6)
N5 0.075(8) 0.061(8) 0.058(8) 0.024(6) 0.007(7) -0.005(7)
N6 0.086(9) 0.086(9) 0.068(9) -0.016(7) -0.027(8) -0.009(7)
N7 0.064(7) 0.072(8) 0.042(7) -0.013(6) -0.012(6) 0.003(6)
N8 0.067(8) 0.074(8) 0.063(8) -0.021(7) 0.004(7) -0.005(7)
C1 0.060(9) 0.068(10) 0.075(10) -0.018(8) -0.021(8) -0.015(8)
C2 0.073(10) 0.074(10) 0.069(10) -0.011(8) -0.026(9) -0.003(9)
C3 0.036(7) 0.096(12) 0.091(12) -0.044(10) -0.027(8) -0.002(8)
C4 0.029(7) 0.082(10) 0.065(9) -0.034(8) -0.004(7) -0.006(7)
C5 0.027(7) 0.122(13) 0.095(12) -0.071(11) -0.013(8) -0.014(9)
C6 0.073(11) 0.090(12) 0.078(11) -0.038(9) 0.003(9) -0.034(10)
C7 0.047(8) 0.080(10) 0.052(9) -0.029(8) -0.002(7) -0.023(8)
C8 0.068(10) 0.079(11) 0.084(11) -0.037(9) 0.028(9) -0.052(9)
C9 0.103(12) 0.061(10) 0.067(10) -0.017(8) 0.013(10) -0.043(10)
C10 0.061(9) 0.048(8) 0.063(9) -0.003(7) -0.008(7) -0.017(7)
C11 0.036(6) 0.061(8) 0.051(8) -0.024(7) 0.002(6) -0.028(6)
C12 0.042(7) 0.054(8) 0.038(7) -0.012(6) -0.002(6) -0.011(6)
C13 0.040(7) 0.066(9) 0.036(7) -0.004(7) -0.009(6) -0.017(7)
C14 0.045(8) 0.070(10) 0.065(9) -0.017(8) -0.024(7) -0.006(7)
C15 0.044(7) 0.044(8) 0.058(9) -0.005(7) -0.003(7) -0.020(6)
C16 0.067(8) 0.071(9) 0.034(7) -0.003(7) -0.007(6) -0.037(7)
C17 0.084(10) 0.064(9) 0.051(9) -0.014(7) -0.010(7) -0.036(8)
C18 0.066(8) 0.045(8) 0.034(7) -0.002(6) -0.009(6) -0.016(7)
C19 0.123(12) 0.054(9) 0.050(9) -0.001(7) -0.020(8) -0.044(9)
C20 0.102(11) 0.063(9) 0.047(9) -0.004(7) -0.029(8) -0.036(8)
C21 0.077(10) 0.043(8) 0.048(8) -0.004(7) 0.004(7) -0.021(8)
C22 0.119(13) 0.060(10) 0.065(10) -0.003(8) -0.024(10) -0.048(10)
C23 0.17(2) 0.084(13) 0.063(11) -0.020(10) 0.001(13) -0.055(14)
C24 0.143(17) 0.134(16) 0.058(10) -0.006(12) 0.001(11) -0.115(15)
C25 0.042(9) 0.146(16) 0.122(14) -0.052(12) 0.027(9) -0.029(10)
C26 0.061(9) 0.060(9) 0.052(9) -0.018(8) 0.000(8) -0.018(8)
C27 0.085(11) 0.052(9) 0.083(11) 0.001(8) 0.007(10) -0.027(9)
C28 0.081(11) 0.078(11) 0.075(11) -0.021(9) 0.013(10) -0.011(10)
C29 0.122(16) 0.068(11) 0.086(13) 0.011(10) -0.027(12) 0.011(11)
C30 0.100(14) 0.082(13) 0.109(14) 0.001(11) 0.017(12) -0.029(11)
C31 0.045(7) 0.039(8) 0.075(10) -0.020(7) 0.016(7) -0.018(6)
C32 0.041(7) 0.066(9) 0.062(9) -0.013(8) -0.003(7) -0.011(7)
C33 0.037(7) 0.056(9) 0.045(8) -0.007(7) -0.009(6) -0.007(6)
C34 0.066(9) 0.040(7) 0.078(10) -0.019(7) -0.010(8) 0.000(7)
C35 0.058(8) 0.061(9) 0.056(8) -0.016(7) -0.027(7) -0.002(7)
C36 0.049(7) 0.045(8) 0.051(8) -0.007(7) -0.021(7) 0.005(6)
C37 0.060(8) 0.045(8) 0.059(9) -0.005(7) -0.006(7) -0.009(7)
C38 0.063(8) 0.060(9) 0.061(9) -0.015(8) -0.017(7) -0.018(7)
C39 0.20(2) 0.094(14) 0.059(13) -0.014(11) -0.051(14) -0.029(14)
C40 0.18(2) 0.117(17) 0.044(11) -0.029(11) -0.013(13) -0.003(15)
C41 0.143(18) 0.127(16) 0.064(13) -0.035(12) 0.027(12) -0.019(14)
C42 0.090(12) 0.086(11) 0.063(11) -0.025(9) 0.000(9) 0.018(9)
C43 0.079(11) 0.055(9) 0.069(11) -0.016(8) -0.007(9) -0.015(8)
C44 0.046(8) 0.055(9) 0.061(9) -0.015(8) -0.025(7) 0.001(7)
C45 0.101(12) 0.057(10) 0.080(11) 0.012(9) -0.010(9) -0.009(9)
C46 0.143(18) 0.038(10) 0.140(18) -0.020(12) -0.063(15) 0.030(11)
C47 0.116(17) 0.128(19) 0.088(15) -0.046(15) 0.012(13) 0.000(15)
C48 0.097(14) 0.098(14) 0.116(16) -0.052(14) 0.015(12) 0.009(13)
C49 0.096(12) 0.126(14) 0.100(12) -0.054(11) 0.037(10) -0.051(11)

loop_
_atom_type_symbol
_atom_type_description
_atom_type_scat_dispersion_real
_atom_type_scat_dispersion_imag
_atom_type_scat_source
C C 0.0033 0.0016 'International Tables Vol C Tables 4.2.6.8 and 6.1.1.4'
H H 0.0000 0.0000 'International Tables Vol C Tables 4.2.6.8 and 6.1.1.4'
N N 0.0061 0.0033 'International Tables Vol C Tables 4.2.6.8 and 6.1.1.4'
Pt Pt -1.7033 8.3905 'International Tables Vol C Tables 4.2.6.8 and 6.1.1.4'
Cl Cl 0.1484 0.1585 'International Tables Vol C Tables 4.2.6.8 and 6.1.1.4'

loop_
_geom_angle_atom_site_label_1
_geom_angle_atom_site_label_2
_geom_angle_atom_site_label_3
_geom_angle
_geom_angle_site_symmetry_1
_geom_angle_site_symmetry_3
_geom_angle_publ_flag
C13 Pt1 C31 95.7(4) . . ?
C13 Pt1 N1 93.8(4) . . ?
C31 Pt1 N1 170.2(4) . . ?
C13 Pt1 N2 173.4(4) . . ?
C31 Pt1 N2 90.9(4) . . ?
N1 Pt1 N2 79.5(4) . . ?
C1 N1 C12 116.8(10) . . ?
C1 N1 Pt1 128.4(9) . . ?
C12 N1 Pt1 114.7(7) . . ?
C10 N2 C11 118.8(10) . . ?
C10 N2 Pt1 128.5(8) . . ?
C11 N2 Pt1 112.7(7) . . ?
C21 N3 C25 116.3(12) . . ?
C26 N4 C21 119.8(10) . . ?
C26 N4 C18 119.5(11) . . ?
C21 N4 C18 120.5(11) . . ?
C30 N5 C26 117.2(13) . . ?
C43 N6 C39 119.3(15) . . ?
C43 N7 C36 120.9(11) . . ?
C43 N7 C44 121.0(11) . . ?
C36 N7 C44 118.0(10) . . ?
C44 N8 C48 117.7(14) . . ?
N1 C1 C2 121.1(13) . . ?
C3 C2 C1 121.1(13) . . ?
C2 C3 C4 119.9(13) . . ?
C12 C4 C3 115.9(12) . . ?
C12 C4 C5 117.4(12) . . ?
C3 C4 C5 126.7(13) . . ?
C6 C5 C4 121.6(13) . . ?
C5 C6 C7 122.8(15) . . ?
C8 C7 C6 125.3(14) . . ?
C8 C7 C11 116.5(12) . . ?
C6 C7 C11 118.2(13) . . ?
C9 C8 C7 122.0(13) . . ?
C8 C9 C10 119.7(13) . . ?
N2 C10 C9 121.2(13) . . ?
N2 C11 C7 121.8(11) . . ?
N2 C11 C12 118.0(10) . . ?
C7 C11 C12 120.2(11) . . ?
N1 C12 C4 125.2(11) . . ?
N1 C12 C11 115.0(10) . . ?
C4 C12 C11 119.8(11) . . ?
C14 C13 Pt1 175.1(10) . . ?
C13 C14 C15 177.4(14) . . ?
C20 C15 C16 116.2(11) . . ?
C20 C15 C14 122.5(11) . . ?
C16 C15 C14 121.3(11) . . ?
C15 C16 C17 120.8(11) . . ?
C18 C17 C16 121.3(11) . . ?
C19 C18 C17 117.4(12) . . ?
C19 C18 N4 122.1(11) . . ?
C17 C18 N4 120.4(11) . . ?
C20 C19 C18 122.3(12) . . ?
C19 C20 C15 122.0(12) . . ?
N3 C21 C22 121.8(14) . . ?
N3 C21 N4 116.3(11) . . ?
C22 C21 N4 121.8(13) . . ?
C23 C22 C21 119.7(16) . . ?
C22 C23 C24 120.3(17) . . ?
C25 C24 C23 116.8(17) . . ?
C24 C25 N3 124.9(16) . . ?
N5 C26 C27 123.4(13) . . ?
N5 C26 N4 116.1(12) . . ?
C27 C26 N4 120.5(13) . . ?
C26 C27 C28 121.5(14) . . ?
C29 C28 C27 115.3(15) . . ?
C28 C29 C30 119.1(15) . . ?
N5 C30 C29 123.5(15) . . ?
C32 C31 Pt1 171.6(10) . . ?
C31 C32 C33 177.2(13) . . ?
C38 C33 C34 116.7(11) . . ?
C38 C33 C32 120.6(12) . . ?
C34 C33 C32 122.8(12) . . ?
C35 C34 C33 121.5(12) . . ?
C36 C35 C34 121.4(12) . . ?
C35 C36 C37 117.2(11) . . ?
C35 C36 N7 124.0(12) . . ?
C37 C36 N7 118.8(11) . . ?
C36 C37 C38 121.1(12) . . ?
C33 C38 C37 122.1(12) . . ?
C40 C39 N6 121.0(18) . . ?
C41 C40 C39 121.4(18) . . ?
C40 C41 C42 118.0(17) . . ?
C43 C42 C41 120.6(15) . . ?
N6 C43 C42 119.4(14) . . ?
N6 C43 N7 118.3(13) . . ?
C42 C43 N7 122.3(14) . . ?
N8 C44 C45 124.5(13) . . ?
N8 C44 N7 115.1(12) . . ?
C45 C44 N7 120.4(14) . . ?
C44 C45 C46 115.4(15) . . ?
C47 C46 C45 118.1(16) . . ?
C48 C47 C46 121(2) . . ?
C47 C48 N8 123.1(19) . . ?
Cl1 C49 Cl2 113.4(9) . . ?
C50 C51 C52 120.2(12) . . ?
C51 C52 C52 164.7(13) . 2_654 ?

loop_
_geom_bond_atom_site_label_1
_geom_bond_atom_site_label_2
_geom_bond_distance
_geom_bond_site_symmetry_2
_geom_bond_publ_flag
Pt1 C13 1.903(12) . ?
Pt1 C31 1.980(14) . ?
Pt1 N1 2.059(8) . ?
Pt1 N2 2.077(9) . ?
Cl1 C49 1.707(14) . ?
Cl2 C49 1.742(14) . ?
N1 C1 1.300(13) . ?
N1 C12 1.365(13) . ?
N2 C10 1.328(12) . ?
N2 C11 1.361(12) . ?
N3 C21 1.333(14) . ?
N3 C25 1.382(16) . ?
N4 C26 1.387(14) . ?
N4 C21 1.396(15) . ?
N4 C18 1.414(13) . ?
N5 C30 1.290(17) . ?
N5 C26 1.299(14) . ?
N6 C43 1.339(15) . ?
N6 C39 1.344(17) . ?
N7 C43 1.401(15) . ?
N7 C36 1.415(13) . ?
N7 C44 1.438(14) . ?
N8 C44 1.317(14) . ?
N8 C48 1.329(16) . ?
C1 C2 1.419(16) . ?
C2 C3 1.318(17) . ?
C3 C4 1.389(16) . ?
C4 C12 1.374(14) . ?
C4 C5 1.465(17) . ?
C5 C6 1.303(16) . ?
C6 C7 1.383(17) . ?
C7 C8 1.355(16) . ?
C7 C11 1.410(15) . ?
C8 C9 1.339(17) . ?
C9 C10 1.380(16) . ?
C11 C12 1.428(14) . ?
C13 C14 1.222(15) . ?
C14 C15 1.471(16) . ?
C15 C20 1.384(14) . ?
C15 C16 1.386(14) . ?
C16 C17 1.394(14) . ?
C17 C18 1.363(14) . ?
C18 C19 1.360(15) . ?
C19 C20 1.350(15) . ?
C21 C22 1.387(16) . ?
C22 C23 1.36(2) . ?
C23 C24 1.38(2) . ?
C24 C25 1.350(19) . ?
C26 C27 1.361(16) . ?
C27 C28 1.380(17) . ?
C28 C29 1.353(18) . ?
C29 C30 1.43(2) . ?
C31 C32 1.194(14) . ?
C32 C33 1.421(16) . ?
C33 C38 1.313(14) . ?
C33 C34 1.397(15) . ?
C34 C35 1.360(14) . ?
C35 C36 1.348(14) . ?
C36 C37 1.363(15) . ?
C37 C38 1.388(14) . ?
C39 C40 1.34(2) . ?
C40 C41 1.32(2) . ?
C41 C42 1.375(18) . ?
C42 C43 1.368(16) . ?
C44 C45 1.337(16) . ?
C45 C46 1.43(2) . ?
C46 C47 1.35(2) . ?
C47 C48 1.28(2) . ?
C50 C51 1.325(16) . ?
C51 C52 1.828(17) . ?
C52 C52 1.97(2) 2_654 ?
